data_7118789
loop_
_publ_author_name
'Altmann, Philipp J.'
'P\"othig, Alexander'

_publ_section_title
;
 Capsoplexes: encapsulating complexes via guest recognition.
;
_journal_issue 58
_journal_name_full 'Chemical communications (Cambridge, England)'
_journal_page_first 9089
_journal_page_last 9092
_journal_paper_doi 10.1039/c6cc00507a
_journal_volume 52
_journal_year 2016
_chemical_compound_source 'see text'
_chemical_formula_moiety 'C26 H26 N12 Ni2, 2(F6 P), C2 H3 N'
_chemical_formula_sum 'C28 H29 F12 N13 Ni2 P2'
_chemical_formula_weight 954.96
_space_group_IT_number 14
_symmetry_cell_setting monoclinic
_symmetry_Int_Tables_number 14
_symmetry_space_group_name_Hall '-P 2ybc'
_symmetry_space_group_name_H-M 'P 1 21/c 1'
_atom_sites_solution_hydrogens geom
_audit_update_record
;
2016-01-17 deposited with the CCDC.
2016-02-18 downloaded from the CCDC.
;
_cell_angle_alpha 90
_cell_angle_beta 96.309(9)
_cell_angle_gamma 90
_cell_formula_units_Z 4
_cell_length_a 15.613(3)
_cell_length_b 13.757(2)
_cell_length_c 16.854(3)
_cell_measurement_reflns_used 9744
_cell_measurement_temperature 100
_cell_measurement_theta_max 30.5211
_cell_measurement_theta_min 2.2453
_cell_volume 3598.1(11)
_computing_cell_refinement 'SAINT (Bruker, 2015)'
_computing_data_collection 'APEX III Control Software (Bruker, 2015)'
_computing_data_reduction 'SAINT (Bruker, 2015)'
_computing_molecular_graphics 'PLATON (Spek, 2011)'
_computing_publication_material 'PLATON (Spek, 2011), enCIFer (Allen, 2014)'
_computing_structure_refinement 'SHELXL2014 (Sheldrick, 2014), SHELXLE (Huebschle, 2011)'
_computing_structure_solution 'SHELXS97 (Sheldrick, 1997)'
_diffrn_ambient_temperature 100
_diffrn_detector ' CCD '
_diffrn_detector_area_resol_mean 16
_diffrn_measured_fraction_theta_full 1.000
_diffrn_measured_fraction_theta_max 1.000
_diffrn_measurement_device ' \k-geometry diffractometer '
_diffrn_measurement_device_type ' Apex II CCD '
_diffrn_measurement_method ' phi- and omega-rotation '
_diffrn_radiation_monochromator 'Triumph monochromator'
_diffrn_radiation_probe x-ray
_diffrn_radiation_source 'fine-focus sealed tube'
_diffrn_radiation_type MoK\a
_diffrn_radiation_wavelength 0.71073
_diffrn_reflns_av_R_equivalents 0.0424
_diffrn_reflns_av_unetI/netI 0.0210
_diffrn_reflns_limit_h_max 21
_diffrn_reflns_limit_h_min -21
_diffrn_reflns_limit_k_max 19
_diffrn_reflns_limit_k_min -19
_diffrn_reflns_limit_l_max 23
_diffrn_reflns_limit_l_min -23
_diffrn_reflns_number 164045
_diffrn_reflns_reduction_process
;
;
_diffrn_reflns_theta_full 25.24
_diffrn_reflns_theta_max 29.57
_diffrn_reflns_theta_min 1.92
_exptl_absorpt_coefficient_mu 1.242
_exptl_absorpt_correction_T_max 0.7461
_exptl_absorpt_correction_T_min 0.6648
_exptl_absorpt_correction_type multi-scan
_exptl_absorpt_process_details 'SADABS 2014/5, Bruker, 2014'
_exptl_crystal_colour 'pale yellow'
_exptl_crystal_density_diffrn 1.763
_exptl_crystal_density_method 'Not Measured'
_exptl_crystal_description fragment
_exptl_crystal_F_000 1928
_exptl_crystal_size_max 0.449
_exptl_crystal_size_mid 0.293
_exptl_crystal_size_min 0.190
_refine_diff_density_max 2.968
_refine_diff_density_min -1.370
_refine_diff_density_rms 0.109
_refine_ls_extinction_method none
_refine_ls_goodness_of_fit_ref 1.072
_refine_ls_hydrogen_treatment constr
_refine_ls_matrix_type full
_refine_ls_number_parameters 624
_refine_ls_number_reflns 10093
_refine_ls_number_restraints 202
_refine_ls_restrained_S_all 1.074
_refine_ls_R_factor_all 0.0542
_refine_ls_R_factor_gt 0.0430
_refine_ls_shift/su_max 0.002
_refine_ls_shift/su_mean 0.000
_refine_ls_structure_factor_coef Fsqd
_refine_ls_weighting_details 'W=1/[\S^2^(FO^2^)+(0.0524P)^2^+7.9515P] WHERE P=(FO^2^+2FC^2^)/3'
_refine_ls_weighting_scheme calc
_refine_ls_wR_factor_gt 0.1108
_refine_ls_wR_factor_ref 0.1176
_reflns_number_gt 8365
_reflns_number_total 10093
_reflns_threshold_expression I>2\s(I)
_cod_data_source_file c6cc00507a2.cif
_cod_data_source_block altph43_0m
_cod_depositor_comments 'Adding full bibliography for 7118788--7118791.cif.'
_cod_original_sg_symbol_H-M 'P 21/c'
_cod_database_code 7118789

loop_
_space_group_symop_id
_space_group_symop_operation_xyz
1 x,y,z
2 -x,1/2+y,1/2-z
3 -x,-y,-z
4 x,1/2-y,1/2+z

loop_
_atom_site_label
_atom_site_type_symbol
_atom_site_fract_x
_atom_site_fract_y
_atom_site_fract_z
_atom_site_U_iso_or_equiv
_atom_site_adp_type
_atom_site_occupancy
_atom_site_site_symmetry_order
_atom_site_calc_flag
_atom_site_refinement_flags_posn
_atom_site_refinement_flags_adp
_atom_site_refinement_flags_occupancy
_atom_site_disorder_assembly
_atom_site_disorder_group
Ni1 Ni 0.29042(2) 0.48226(2) 0.75680(2) 0.01134(8) Uani 1 1 d . . . . .
Ni2 Ni 0.07960(2) 0.49120(2) 0.83044(2) 0.00871(7) Uani 1 1 d . . . . .
N1 N 0.24084(12) 0.38606(14) 0.81912(11) 0.0123(4) Uani 1 1 d . . . . .
N2 N 0.16247(12) 0.38987(14) 0.84722(11) 0.0120(3) Uani 1 1 d . . . . .
N3 N -0.00086(12) 0.31482(14) 0.87081(11) 0.0119(3) Uani 1 1 d . . . . .
N4 N -0.07623(12) 0.38327(14) 0.77289(11) 0.0131(4) Uani 1 1 d . . . . .
N5 N -0.08172(12) 0.60797(14) 0.78123(12) 0.0143(4) Uani 1 1 d . . . . .
N6 N 0.00933(12) 0.67389(13) 0.86858(11) 0.0121(3) Uani 1 1 d . . . . .
N7 N 0.16788(12) 0.58607(14) 0.84643(11) 0.0112(3) Uani 1 1 d . . . . .
N8 N 0.24679(12) 0.58282(14) 0.81841(11) 0.0125(4) Uani 1 1 d . . . . .
N9 N 0.37605(12) 0.66152(15) 0.73463(12) 0.0154(4) Uani 1 1 d . . . . .
N10 N 0.33880(14) 0.59364(16) 0.62134(12) 0.0189(4) Uani 1 1 d . . . . .
N11 N 0.36520(14) 0.36883(16) 0.62624(12) 0.0182(4) Uani 1 1 d . . . . .
N12 N 0.37258(12) 0.29980(15) 0.74064(12) 0.0154(4) Uani 1 1 d . . . . .
C1 C 0.36902(15) 0.28250(18) 0.82601(14) 0.0168(4) Uani 1 1 d . . . . .
H1A H 0.4119 0.3241 0.8575 0.020 Uiso 1 1 calc R U . . .
H1B H 0.3835 0.2138 0.8388 0.020 Uiso 1 1 calc R U . . .
C2 C 0.28102(14) 0.30471(17) 0.84790(13) 0.0141(4) Uani 1 1 d . . . . .
C3 C 0.22848(15) 0.25442(17) 0.89580(14) 0.0144(4) Uani 1 1 d . . . . .
H3 H 0.2406 0.1953 0.9239 0.017 Uiso 1 1 calc R U . . .
C4 C 0.15433(14) 0.31091(16) 0.89287(13) 0.0127(4) Uani 1 1 d . . . . .
C5 C 0.07278(14) 0.29517(17) 0.93024(13) 0.0141(4) Uani 1 1 d . . . . .
H5A H 0.0702 0.2273 0.9494 0.017 Uiso 1 1 calc R U . . .
H5B H 0.0711 0.3391 0.9766 0.017 Uiso 1 1 calc R U . . .
C6 C -0.00435(13) 0.39398(15) 0.82373(13) 0.0103(4) Uani 1 1 d . . . . .
C7 C -0.07062(15) 0.25421(17) 0.85034(14) 0.0166(4) Uani 1 1 d . . . . .
H7 H -0.0825 0.1943 0.8749 0.020 Uiso 1 1 calc R U . . .
C8 C -0.11838(16) 0.29748(18) 0.78837(15) 0.0179(5) Uani 1 1 d . . . . .
H8 H -0.1706 0.2738 0.7608 0.021 Uiso 1 1 calc R U . . .
C9 C -0.09724(16) 0.44990(19) 0.70563(14) 0.0192(5) Uani 1 1 d . . . . .
H9A H -0.1371 0.4170 0.6643 0.023 Uiso 1 1 calc R U . . .
H9B H -0.0439 0.4659 0.6817 0.023 Uiso 1 1 calc R U . . .
C10 C -0.13818(16) 0.54229(19) 0.73023(15) 0.0200(5) Uani 1 1 d . . . . .
H10A H -0.1606 0.5781 0.6814 0.024 Uiso 1 1 calc R U . . .
H10B H -0.1881 0.5251 0.7589 0.024 Uiso 1 1 calc R U . . .
C11 C -0.00410(14) 0.59203(16) 0.82389(13) 0.0112(4) Uani 1 1 d . . . . .
C12 C -0.11461(16) 0.69850(18) 0.79916(15) 0.0180(5) Uani 1 1 d . . . . .
H12 H -0.1677 0.7258 0.7767 0.022 Uiso 1 1 calc R U . . .
C13 C -0.05750(15) 0.73976(17) 0.85393(14) 0.0163(4) Uani 1 1 d . . . . .
H13 H -0.0619 0.8018 0.8779 0.020 Uiso 1 1 calc R U . . .
C14 C 0.08432(14) 0.68806(17) 0.92765(13) 0.0141(4) Uani 1 1 d . . . . .
H14A H 0.0800 0.6447 0.9739 0.017 Uiso 1 1 calc R U . . .
H14B H 0.0857 0.7561 0.9469 0.017 Uiso 1 1 calc R U . . .
C15 C 0.16491(14) 0.66625(16) 0.89135(13) 0.0120(4) Uani 1 1 d . . . . .
C16 C 0.24231(14) 0.71698(17) 0.89366(13) 0.0144(4) Uani 1 1 d . . . . .
H16 H 0.2581 0.7757 0.9212 0.017 Uiso 1 1 calc R U . . .
C17 C 0.29130(14) 0.66130(17) 0.84605(13) 0.0134(4) Uani 1 1 d . . . . .
C18 C 0.37953(14) 0.67783(17) 0.82105(14) 0.0156(4) Uani 1 1 d . . . . .
H18A H 0.3986 0.7451 0.8341 0.019 Uiso 1 1 calc R U . . .
H18B H 0.4213 0.6325 0.8499 0.019 Uiso 1 1 calc R U . . .
C19 C 0.33948(14) 0.58035(17) 0.70105(14) 0.0146(4) Uani 1 1 d . . . . .
C20 C 0.39860(16) 0.72585(19) 0.67688(16) 0.0203(5) Uani 1 1 d . . . . .
H20 H 0.4250 0.7877 0.6856 0.024 Uiso 1 1 calc R U . . .
C21 C 0.37528(17) 0.6826(2) 0.60555(16) 0.0227(5) Uani 1 1 d . . . . .
H21 H 0.3825 0.7084 0.5544 0.027 Uiso 1 1 calc R U . . .
C22 C 0.30164(17) 0.5211(2) 0.56346(15) 0.0212(5) Uani 1 1 d . . . . .
H22A H 0.2903 0.5518 0.5102 0.025 Uiso 1 1 calc R U . . .
H22B H 0.2459 0.4982 0.5794 0.025 Uiso 1 1 calc R U . . .
C23 C 0.36062(17) 0.4357(2) 0.55824(15) 0.0213(5) Uani 1 1 d . . . . .
H23A H 0.3413 0.3989 0.5091 0.026 Uiso 1 1 calc R U . . .
H23B H 0.4193 0.4603 0.5531 0.026 Uiso 1 1 calc R U . . .
C24 C 0.34547(14) 0.38300(17) 0.70209(14) 0.0135(4) Uani 1 1 d . . . . .
C25 C 0.40301(17) 0.27822(19) 0.61870(16) 0.0230(5) Uani 1 1 d . . . . .
H25 H 0.4220 0.2520 0.5715 0.028 Uiso 1 1 calc R U . . .
C26 C 0.40765(16) 0.23491(19) 0.69006(16) 0.0203(5) Uani 1 1 d . . . . .
H26 H 0.4304 0.1723 0.7035 0.024 Uiso 1 1 calc R U . . .
P1 P 0.37936(5) 0.52788(6) 0.33320(5) 0.01435(16) Uani 0.917(2) 1 d D U P A 1
F1 F 0.45265(11) 0.57666(15) 0.28771(12) 0.0314(4) Uani 0.917(2) 1 d D U P A 1
F2 F 0.30486(14) 0.47934(15) 0.37937(12) 0.0290(5) Uani 0.917(2) 1 d D U P A 1
F3 F 0.31118(11) 0.60577(12) 0.29409(10) 0.0217(4) Uani 0.917(2) 1 d D U P A 1
F4 F 0.40347(12) 0.59956(14) 0.40801(11) 0.0253(4) Uani 0.917(2) 1 d D U P A 1
F5 F 0.44569(13) 0.44949(14) 0.37334(14) 0.0399(6) Uani 0.917(2) 1 d D U P A 1
F6 F 0.35351(12) 0.45639(13) 0.25980(11) 0.0271(4) Uani 0.917(2) 1 d D U P A 1
P1A P 0.3795(6) 0.4816(10) 0.3384(6) 0.033(2) Uani 0.083(2) 1 d D U P A 2
F1A F 0.3505(12) 0.5606(16) 0.2705(12) 0.042(4) Uani 0.083(2) 1 d D U P A 2
F2A F 0.4043(13) 0.4029(14) 0.4074(11) 0.038(4) Uani 0.083(2) 1 d D U P A 2
F3A F 0.2985(12) 0.5139(14) 0.3824(14) 0.0217(4) Uani 0.083(2) 1 d D U P A 2
F4A F 0.4370(13) 0.5610(16) 0.3927(13) 0.041(4) Uani 0.083(2) 1 d D U P A 2
F5A F 0.4578(11) 0.4438(19) 0.2968(13) 0.048(5) Uani 0.083(2) 1 d D U P A 2
F6A F 0.3156(11) 0.4045(13) 0.2931(11) 0.033(4) Uani 0.083(2) 1 d D U P A 2
P2 P 0.5000 0.0000 0.5000 0.0277(2) Uani 1 2 d S . P . .
F7 F 0.58679(14) -0.01638(16) 0.55756(14) 0.0468(5) Uani 1 1 d . . . . .
F8 F 0.53808(16) 0.10038(17) 0.47144(17) 0.0611(7) Uani 1 1 d . . . . .
F9 F 0.54040(14) -0.0563(2) 0.43044(15) 0.0632(8) Uani 1 1 d . . . . .
P3 P 0.0000 0.5000 0.5000 0.0281(2) Uani 1 2 d S U P . .
F12 F -0.05890(17) 0.52106(18) 0.41813(13) 0.0528(6) Uani 1 1 d . U . . .
F10 F 0.0722(5) 0.4464(4) 0.4525(3) 0.0359(14) Uani 0.76(3) 1 d D U P B 3
F11 F 0.0464(5) 0.6006(3) 0.4895(3) 0.0369(14) Uani 0.76(3) 1 d D U P B 3
F10A F 0.0431(19) 0.4304(14) 0.4495(12) 0.066(4) Uani 0.24(3) 1 d D U P B 4
F11A F 0.0738(19) 0.5833(18) 0.4855(16) 0.072(5) Uani 0.24(3) 1 d D U P B 4
N13 N 0.1256(9) 0.4863(14) 0.0540(13) 0.049(4) Uani 0.538(18) 1 d D U P C 5
C27 C 0.1919(7) 0.5129(12) 0.0641(9) 0.024(2) Uani 0.538(18) 1 d D U P C 5
C28 C 0.2762(4) 0.5557(9) 0.0806(6) 0.049(3) Uani 0.538(18) 1 d D U P C 5
H28A H 0.2934 0.5849 0.0316 0.074 Uiso 0.538(18) 1 calc R U P C 5
H28B H 0.3179 0.5053 0.0996 0.074 Uiso 0.538(18) 1 calc R U P C 5
H28C H 0.2748 0.6060 0.1216 0.074 Uiso 0.538(18) 1 calc R U P C 5
N13A N 0.1107(8) 0.4908(12) 0.0507(13) 0.026(2) Uani 0.462(18) 1 d D U P C 6
C27A C 0.1817(9) 0.4937(16) 0.0531(14) 0.034(4) Uani 0.462(18) 1 d D U P C 6
C28A C 0.2749(7) 0.4906(15) 0.0505(10) 0.074(5) Uani 0.462(18) 1 d D U P C 6
H28D H 0.2883 0.4460 0.0083 0.111 Uiso 0.462(18) 1 calc R U P C 6
H28E H 0.3030 0.4680 0.1020 0.111 Uiso 0.462(18) 1 calc R U P C 6
H28F H 0.2958 0.5559 0.0395 0.111 Uiso 0.462(18) 1 calc R U P C 6

loop_
_atom_site_aniso_label
_atom_site_aniso_U_11
_atom_site_aniso_U_22
_atom_site_aniso_U_33
_atom_site_aniso_U_23
_atom_site_aniso_U_13
_atom_site_aniso_U_12
Ni1 0.00861(13) 0.01226(14) 0.01341(14) 0.00054(10) 0.00232(10) -0.00003(10)
Ni2 0.00706(13) 0.00668(13) 0.01251(13) 0.00063(9) 0.00161(9) -0.00007(9)
N1 0.0097(8) 0.0116(9) 0.0157(9) 0.0014(7) 0.0027(7) 0.0017(7)
N2 0.0108(8) 0.0104(8) 0.0153(9) 0.0011(7) 0.0030(7) 0.0009(7)
N3 0.0130(8) 0.0098(8) 0.0130(8) 0.0009(7) 0.0018(7) -0.0003(7)
N4 0.0129(9) 0.0115(9) 0.0146(9) -0.0010(7) -0.0002(7) -0.0020(7)
N5 0.0136(9) 0.0116(9) 0.0170(9) 0.0012(7) -0.0015(7) 0.0016(7)
N6 0.0126(8) 0.0081(8) 0.0157(9) -0.0001(7) 0.0024(7) 0.0006(7)
N7 0.0096(8) 0.0114(8) 0.0130(8) 0.0007(7) 0.0025(6) -0.0004(7)
N8 0.0078(8) 0.0140(9) 0.0159(9) 0.0013(7) 0.0019(7) -0.0022(7)
N9 0.0118(8) 0.0177(10) 0.0172(9) 0.0038(8) 0.0035(7) -0.0021(7)
N10 0.0219(10) 0.0180(10) 0.0170(10) 0.0025(8) 0.0038(8) 0.0024(8)
N11 0.0193(10) 0.0176(10) 0.0179(10) -0.0015(8) 0.0036(8) -0.0047(8)
N12 0.0105(8) 0.0156(9) 0.0204(10) -0.0024(8) 0.0037(7) 0.0019(7)
C1 0.0141(10) 0.0173(11) 0.0188(11) -0.0001(9) 0.0004(8) 0.0058(8)
C2 0.0129(10) 0.0141(10) 0.0148(10) -0.0005(8) -0.0013(8) 0.0034(8)
C3 0.0157(10) 0.0112(10) 0.0157(10) 0.0020(8) -0.0010(8) 0.0036(8)
C4 0.0156(10) 0.0099(9) 0.0124(9) 0.0008(7) 0.0010(8) 0.0016(8)
C5 0.0144(10) 0.0140(10) 0.0138(10) 0.0032(8) 0.0011(8) 0.0012(8)
C6 0.0101(9) 0.0095(9) 0.0116(9) -0.0008(7) 0.0028(7) 0.0001(7)
C7 0.0191(11) 0.0115(10) 0.0201(11) -0.0010(8) 0.0060(9) -0.0053(8)
C8 0.0170(11) 0.0145(11) 0.0220(11) -0.0028(9) 0.0016(9) -0.0077(9)
C9 0.0214(11) 0.0201(12) 0.0155(10) 0.0008(9) -0.0009(9) -0.0007(9)
C10 0.0180(11) 0.0192(12) 0.0214(12) -0.0005(9) -0.0041(9) -0.0009(9)
C11 0.0117(9) 0.0102(9) 0.0121(9) 0.0009(7) 0.0027(7) -0.0002(7)
C12 0.0170(11) 0.0134(11) 0.0235(12) 0.0031(9) 0.0015(9) 0.0067(9)
C13 0.0191(11) 0.0103(10) 0.0204(11) 0.0017(8) 0.0057(9) 0.0045(8)
C14 0.0132(10) 0.0152(10) 0.0137(10) -0.0026(8) 0.0011(8) -0.0012(8)
C15 0.0124(10) 0.0114(10) 0.0123(9) 0.0007(8) 0.0014(8) -0.0020(8)
C16 0.0148(10) 0.0149(10) 0.0132(10) -0.0001(8) -0.0002(8) -0.0045(8)
C17 0.0117(9) 0.0142(10) 0.0141(10) 0.0014(8) -0.0001(8) -0.0025(8)
C18 0.0125(10) 0.0153(11) 0.0186(11) 0.0001(8) 0.0004(8) -0.0042(8)
C19 0.0103(9) 0.0174(11) 0.0158(10) 0.0010(8) 0.0008(8) 0.0022(8)
C20 0.0186(11) 0.0173(11) 0.0261(12) 0.0071(9) 0.0071(9) -0.0010(9)
C21 0.0264(13) 0.0209(12) 0.0220(12) 0.0063(10) 0.0078(10) 0.0024(10)
C22 0.0197(12) 0.0266(13) 0.0166(11) -0.0011(9) -0.0008(9) -0.0002(10)
C23 0.0230(12) 0.0232(12) 0.0176(11) -0.0022(9) 0.0018(9) -0.0003(10)
C24 0.0098(9) 0.0147(10) 0.0162(10) -0.0006(8) 0.0023(8) -0.0021(8)
C25 0.0246(12) 0.0192(12) 0.0264(13) -0.0068(10) 0.0089(10) -0.0026(10)
C26 0.0158(11) 0.0185(11) 0.0282(13) -0.0048(10) 0.0087(9) 0.0002(9)
P1 0.0135(3) 0.0093(3) 0.0194(3) -0.0005(3) -0.0016(2) -0.0008(3)
F1 0.0189(8) 0.0393(11) 0.0373(10) -0.0021(8) 0.0097(7) -0.0080(8)
F2 0.0317(10) 0.0328(11) 0.0211(8) 0.0055(9) -0.0025(7) -0.0194(9)
F3 0.0200(8) 0.0140(7) 0.0297(9) 0.0003(6) -0.0040(7) 0.0040(6)
F4 0.0286(9) 0.0220(9) 0.0236(9) -0.0056(7) -0.0047(7) -0.0082(7)
F5 0.0317(10) 0.0170(9) 0.0646(15) 0.0032(9) -0.0243(10) 0.0044(8)
F6 0.0262(9) 0.0221(9) 0.0320(9) -0.0148(7) -0.0007(7) 0.0022(7)
P1A 0.018(4) 0.049(6) 0.030(4) 0.007(4) -0.004(3) 0.005(4)
F1A 0.018(8) 0.061(9) 0.043(7) 0.015(6) -0.009(6) -0.004(6)
F2A 0.027(8) 0.046(8) 0.039(7) 0.004(6) -0.007(6) 0.006(6)
F3A 0.0200(8) 0.0140(7) 0.0297(9) 0.0003(6) -0.0040(7) 0.0040(6)
F4A 0.024(7) 0.052(9) 0.044(9) 0.004(6) -0.012(6) 0.001(6)
F5A 0.022(6) 0.068(11) 0.054(9) 0.001(7) 0.004(6) 0.004(6)
F6A 0.019(6) 0.046(8) 0.032(7) 0.000(6) -0.003(5) 0.008(5)
P2 0.0265(5) 0.0261(5) 0.0275(5) -0.0069(4) -0.0101(4) 0.0018(4)
F7 0.0343(11) 0.0512(13) 0.0493(13) -0.0041(10) -0.0209(9) 0.0069(9)
F8 0.0519(14) 0.0399(13) 0.0864(18) 0.0138(12) -0.0150(13) -0.0095(11)
F9 0.0373(11) 0.0842(19) 0.0662(15) -0.0519(15) -0.0024(11) -0.0016(12)
P3 0.0623(8) 0.0058(4) 0.0199(4) 0.0024(3) 0.0209(5) 0.0005(4)
F12 0.0696(16) 0.0627(15) 0.0280(10) 0.0150(10) 0.0139(10) -0.0033(12)
F10 0.062(3) 0.0179(16) 0.0339(18) 0.0076(12) 0.0334(17) 0.0049(16)
F11 0.069(3) 0.0099(14) 0.0362(19) -0.0008(11) 0.0260(17) -0.0059(15)
F10A 0.081(9) 0.027(6) 0.101(9) -0.023(5) 0.057(7) -0.012(5)
F11A 0.083(9) 0.031(7) 0.105(11) 0.027(6) 0.033(7) -0.004(6)
N13 0.046(5) 0.071(9) 0.030(5) 0.009(5) 0.008(5) -0.022(5)
C27 0.034(4) 0.023(5) 0.016(4) 0.008(4) 0.006(3) 0.000(3)
C28 0.032(3) 0.074(7) 0.041(4) 0.019(4) 0.000(3) -0.009(3)
N13A 0.032(4) 0.022(4) 0.026(5) -0.002(3) 0.007(3) -0.003(3)
C27A 0.033(4) 0.038(10) 0.032(7) 0.000(5) 0.007(4) 0.000(3)
C28A 0.034(4) 0.106(13) 0.082(9) 0.003(8) 0.004(4) -0.002(5)

loop_
_atom_type_symbol
_atom_type_description
_atom_type_scat_dispersion_real
_atom_type_scat_dispersion_imag
_atom_type_scat_source
C C 0.0033 0.0016 ' International Tables Vol C Tables 4.2.6.8 and 6.1.1.4'
H H 0.0000 0.0000 ' International Tables Vol C Tables 4.2.6.8 and 6.1.1.4'
F F 0.0171 0.0103 ' International Tables Vol C Tables 4.2.6.8 and 6.1.1.4'
N N 0.0061 0.0033 ' International Tables Vol C Tables 4.2.6.8 and 6.1.1.4'
Ni Ni 0.3393 1.1124 ' International Tables Vol C Tables 4.2.6.8 and 6.1.1.4'
P P 0.1023 0.0942 ' International Tables Vol C Tables 4.2.6.8 and 6.1.1.4'

loop_
_geom_angle_atom_site_label_1
_geom_angle_atom_site_label_2
_geom_angle_atom_site_label_3
_geom_angle
_geom_angle_site_symmetry_1
_geom_angle_site_symmetry_3
C19 Ni1 N8 86.56(9) . .
C19 Ni1 C24 92.46(10) . .
N8 Ni1 C24 173.89(9) . .
C19 Ni1 N1 176.83(9) . .
N8 Ni1 N1 90.73(8) . .
C24 Ni1 N1 90.07(9) . .
C6 Ni2 N7 175.00(9) . .
C6 Ni2 C11 92.62(10) . .
N7 Ni2 C11 89.44(9) . .
C6 Ni2 N2 86.88(9) . .
N7 Ni2 N2 90.65(8) . .
C11 Ni2 N2 174.74(9) . .
C2 N1 N2 107.92(18) . .
C2 N1 Ni1 125.04(16) . .
N2 N1 Ni1 126.89(15) . .
C4 N2 N1 108.25(18) . .
C4 N2 Ni2 124.85(15) . .
N1 N2 Ni2 126.83(15) . .
C6 N3 C7 111.14(19) . .
C6 N3 C5 122.06(19) . .
C7 N3 C5 126.58(19) . .
C6 N4 C8 110.68(19) . .
C6 N4 C9 121.65(19) . .
C8 N4 C9 127.3(2) . .
C11 N5 C12 111.01(19) . .
C11 N5 C10 130.8(2) . .
C12 N5 C10 117.7(2) . .
C11 N6 C13 112.13(19) . .
C11 N6 C14 123.41(19) . .
C13 N6 C14 124.41(19) . .
C15 N7 N8 108.07(18) . .
C15 N7 Ni2 125.21(15) . .
N8 N7 Ni2 126.64(15) . .
C17 N8 N7 107.83(19) . .
C17 N8 Ni1 124.98(16) . .
N7 N8 Ni1 127.09(15) . .
C19 N9 C20 111.2(2) . .
C19 N9 C18 120.67(19) . .
C20 N9 C18 127.8(2) . .
C19 N10 C21 110.5(2) . .
C19 N10 C22 121.8(2) . .
C21 N10 C22 127.7(2) . .
C24 N11 C25 110.9(2) . .
C24 N11 C23 130.4(2) . .
C25 N11 C23 118.4(2) . .
C24 N12 C26 111.8(2) . .
C24 N12 C1 124.2(2) . .
C26 N12 C1 124.0(2) . .
N12 C1 C2 110.16(18) . .
N12 C1 H1A 109.6 . .
C2 C1 H1A 109.6 . .
N12 C1 H1B 109.6 . .
C2 C1 H1B 109.6 . .
H1A C1 H1B 108.1 . .
N1 C2 C3 109.9(2) . .
N1 C2 C1 119.1(2) . .
C3 C2 C1 131.0(2) . .
C4 C3 C2 104.0(2) . .
C4 C3 H3 128.0 . .
C2 C3 H3 128.0 . .
N2 C4 C3 109.9(2) . .
N2 C4 C5 119.71(19) . .
C3 C4 C5 130.4(2) . .
N3 C5 C4 109.00(18) . .
N3 C5 H5A 109.9 . .
C4 C5 H5A 109.9 . .
N3 C5 H5B 109.9 . .
C4 C5 H5B 109.9 . .
H5A C5 H5B 108.3 . .
N4 C6 N3 105.33(18) . .
N4 C6 Ni2 130.46(17) . .
N3 C6 Ni2 124.16(16) . .
C8 C7 N3 106.2(2) . .
C8 C7 H7 126.9 . .
N3 C7 H7 126.9 . .
C7 C8 N4 106.6(2) . .
C7 C8 H8 126.7 . .
N4 C8 H8 126.7 . .
N4 C9 C10 112.4(2) . .
N4 C9 H9A 109.1 . .
C10 C9 H9A 109.1 . .
N4 C9 H9B 109.1 . .
C10 C9 H9B 109.1 . .
H9A C9 H9B 107.9 . .
N5 C10 C9 115.8(2) . .
N5 C10 H10A 108.3 . .
C9 C10 H10A 108.3 . .
N5 C10 H10B 108.3 . .
C9 C10 H10B 108.3 . .
H10A C10 H10B 107.4 . .
N5 C11 N6 103.54(18) . .
N5 C11 Ni2 135.80(17) . .
N6 C11 Ni2 120.65(16) . .
C13 C12 N5 107.2(2) . .
C13 C12 H12 126.4 . .
N5 C12 H12 126.4 . .
C12 C13 N6 106.1(2) . .
C12 C13 H13 126.9 . .
N6 C13 H13 126.9 . .
N6 C14 C15 110.02(18) . .
N6 C14 H14A 109.7 . .
C15 C14 H14A 109.7 . .
N6 C14 H14B 109.7 . .
C15 C14 H14B 109.7 . .
H14A C14 H14B 108.2 . .
N7 C15 C16 110.1(2) . .
N7 C15 C14 118.75(19) . .
C16 C15 C14 131.1(2) . .
C15 C16 C17 103.7(2) . .
C15 C16 H16 128.1 . .
C17 C16 H16 128.1 . .
N8 C17 C16 110.2(2) . .
N8 C17 C18 118.8(2) . .
C16 C17 C18 130.9(2) . .
N9 C18 C17 108.66(18) . .
N9 C18 H18A 110.0 . .
C17 C18 H18A 110.0 . .
N9 C18 H18B 110.0 . .
C17 C18 H18B 110.0 . .
H18A C18 H18B 108.3 . .
N9 C19 N10 105.1(2) . .
N9 C19 Ni1 124.60(17) . .
N10 C19 Ni1 129.87(18) . .
C21 C20 N9 106.1(2) . .
C21 C20 H20 126.9 . .
N9 C20 H20 126.9 . .
C20 C21 N10 107.0(2) . .
C20 C21 H21 126.5 . .
N10 C21 H21 126.5 . .
N10 C22 C23 111.7(2) . .
N10 C22 H22A 109.3 . .
C23 C22 H22A 109.3 . .
N10 C22 H22B 109.3 . .
C23 C22 H22B 109.3 . .
H22A C22 H22B 107.9 . .
N11 C23 C22 115.0(2) . .
N11 C23 H23A 108.5 . .
C22 C23 H23A 108.5 . .
N11 C23 H23B 108.5 . .
C22 C23 H23B 108.5 . .
H23A C23 H23B 107.5 . .
N12 C24 N11 103.7(2) . .
N12 C24 Ni1 120.35(17) . .
N11 C24 Ni1 135.88(18) . .
C26 C25 N11 107.4(2) . .
C26 C25 H25 126.3 . .
N11 C25 H25 126.3 . .
C25 C26 N12 106.3(2) . .
C25 C26 H26 126.9 . .
N12 C26 H26 126.9 . .
F5 P1 F1 91.25(12) . .
F5 P1 F6 90.53(11) . .
F1 P1 F6 91.17(11) . .
F5 P1 F3 178.73(13) . .
F1 P1 F3 90.01(11) . .
F6 P1 F3 89.62(10) . .
F5 P1 F4 89.82(11) . .
F1 P1 F4 90.02(11) . .
F6 P1 F4 178.75(11) . .
F3 P1 F4 90.00(10) . .
F5 P1 F2 89.11(13) . .
F1 P1 F2 179.54(14) . .
F6 P1 F2 89.11(11) . .
F3 P1 F2 89.64(11) . .
F4 P1 F2 89.69(11) . .
F5A P1A F6A 92.5(12) . .
F5A P1A F3A 176.7(15) . .
F6A P1A F3A 85.5(11) . .
F5A P1A F2A 87.9(12) . .
F6A P1A F2A 89.2(11) . .
F3A P1A F2A 89.5(11) . .
F5A P1A F1A 94.5(12) . .
F6A P1A F1A 89.8(11) . .
F3A P1A F1A 88.1(11) . .
F2A P1A F1A 177.5(12) . .
F5A P1A F4A 93.7(12) . .
F6A P1A F4A 173.3(13) . .
F3A P1A F4A 88.2(12) . .
F2A P1A F4A 88.3(11) . .
F1A P1A F4A 92.4(12) . .
F9 P2 F9 180.00(18) 3_656 .
F9 P2 F7 89.98(12) 3_656 .
F9 P2 F7 90.02(12) . .
F9 P2 F7 90.02(12) 3_656 3_656
F9 P2 F7 89.98(12) . 3_656
F7 P2 F7 180.0 . 3_656
F9 P2 F8 89.53(15) 3_656 .
F9 P2 F8 90.47(15) . .
F7 P2 F8 89.20(12) . .
F7 P2 F8 90.81(12) 3_656 .
F9 P2 F8 90.47(15) 3_656 3_656
F9 P2 F8 89.53(15) . 3_656
F7 P2 F8 90.81(12) . 3_656
F7 P2 F8 89.19(12) 3_656 3_656
F8 P2 F8 180.0 . 3_656
F10A P3 F10A 180.0 3_566 .
F11 P3 F11 180.0 . 3_566
F10A P3 F12 97.1(9) 3_566 .
F10A P3 F12 82.9(9) . .
F11 P3 F12 88.4(3) . .
F11 P3 F12 91.6(3) 3_566 .
F10A P3 F12 82.9(9) 3_566 3_566
F10A P3 F12 97.1(9) . 3_566
F11 P3 F12 91.6(3) . 3_566
F11 P3 F12 88.4(3) 3_566 3_566
F12 P3 F12 180.0 . 3_566
F11 P3 F10 89.50(19) . .
F11 P3 F10 90.50(19) 3_566 .
F12 P3 F10 91.2(2) . .
F12 P3 F10 88.8(2) 3_566 .
F11 P3 F10 90.50(19) . 3_566
F11 P3 F10 89.50(19) 3_566 3_566
F12 P3 F10 88.8(2) . 3_566
F12 P3 F10 91.2(2) 3_566 3_566
F10 P3 F10 180.0 . 3_566
F10A P3 F11A 89.8(8) 3_566 3_566
F10A P3 F11A 90.2(8) . 3_566
F12 P3 F11A 84.8(8) . 3_566
F12 P3 F11A 95.2(8) 3_566 3_566
F10A P3 F11A 90.2(8) 3_566 .
F10A P3 F11A 89.8(8) . .
F12 P3 F11A 95.2(8) . .
F12 P3 F11A 84.8(8) 3_566 .
F11A P3 F11A 180.0(12) 3_566 .
N13 C27 C28 174.8(18) . .
C27 C28 H28A 109.5 . .
C27 C28 H28B 109.5 . .
H28A C28 H28B 109.5 . .
C27 C28 H28C 109.5 . .
H28A C28 H28C 109.5 . .
H28B C28 H28C 109.5 . .
N13A C27A C28A 174.7(19) . .
C27A C28A H28D 109.5 . .
C27A C28A H28E 109.5 . .
H28D C28A H28E 109.5 . .
C27A C28A H28F 109.5 . .
H28D C28A H28F 109.5 . .
H28E C28A H28F 109.5 . .

loop_
_geom_bond_atom_site_label_1
_geom_bond_atom_site_label_2
_geom_bond_distance
_geom_bond_site_symmetry_2
Ni1 C19 1.857(2) .
Ni1 N8 1.900(2) .
Ni1 C24 1.905(2) .
Ni1 N1 1.9060(19) .
Ni2 C6 1.867(2) .
Ni2 N7 1.8959(19) .
Ni2 C11 1.901(2) .
Ni2 N2 1.9019(19) .
N1 C2 1.347(3) .
N1 N2 1.361(3) .
N2 C4 1.345(3) .
N3 C6 1.345(3) .
N3 C7 1.385(3) .
N3 C5 1.465(3) .
N4 C6 1.343(3) .
N4 C8 1.390(3) .
N4 C9 1.467(3) .
N5 C11 1.357(3) .
N5 C12 1.393(3) .
N5 C10 1.472(3) .
N6 C11 1.358(3) .
N6 C13 1.384(3) .
N6 C14 1.464(3) .
N7 C15 1.342(3) .
N7 N8 1.368(2) .
N8 C17 1.340(3) .
N9 C19 1.350(3) .
N9 C20 1.389(3) .
N9 C18 1.469(3) .
N10 C19 1.355(3) .
N10 C21 1.388(3) .
N10 C22 1.469(3) .
N11 C24 1.361(3) .
N11 C25 1.391(3) .
N11 C23 1.465(3) .
N12 C24 1.361(3) .
N12 C26 1.388(3) .
N12 C1 1.465(3) .
C1 C2 1.493(3) .
C1 H1A 0.9900 .
C1 H1B 0.9900 .
C2 C3 1.396(3) .
C3 C4 1.391(3) .
C3 H3 0.9500 .
C4 C5 1.497(3) .
C5 H5A 0.9900 .
C5 H5B 0.9900 .
C7 C8 1.353(3) .
C7 H7 0.9500 .
C8 H8 0.9500 .
C9 C10 1.501(4) .
C9 H9A 0.9900 .
C9 H9B 0.9900 .
C10 H10A 0.9900 .
C10 H10B 0.9900 .
C12 C13 1.337(3) .
C12 H12 0.9500 .
C13 H13 0.9500 .
C14 C15 1.489(3) .
C14 H14A 0.9900 .
C14 H14B 0.9900 .
C15 C16 1.392(3) .
C16 C17 1.397(3) .
C16 H16 0.9500 .
C17 C18 1.501(3) .
C18 H18A 0.9900 .
C18 H18B 0.9900 .
C20 C21 1.355(4) .
C20 H20 0.9500 .
C21 H21 0.9500 .
C22 C23 1.501(4) .
C22 H22A 0.9900 .
C22 H22B 0.9900 .
C23 H23A 0.9900 .
C23 H23B 0.9900 .
C25 C26 1.337(4) .
C25 H25 0.9500 .
C26 H26 0.9500 .
P1 F5 1.593(2) .
P1 F1 1.5939(19) .
P1 F6 1.5970(18) .
P1 F3 1.6006(18) .
P1 F4 1.6124(18) .
P1 F2 1.614(2) .
P1A F5A 1.564(15) .
P1A F6A 1.593(15) .
P1A F3A 1.597(15) .
P1A F2A 1.605(15) .
P1A F1A 1.607(15) .
P1A F4A 1.630(15) .
P2 F9 1.592(2) 3_656
P2 F9 1.592(2) .
P2 F7 1.5934(19) .
P2 F7 1.5935(19) 3_656
P2 F8 1.598(2) .
P2 F8 1.599(2) 3_656
P3 F10A 1.490(17) 3_566
P3 F10A 1.490(17) .
P3 F11 1.581(4) .
P3 F11 1.581(4) 3_566
P3 F12 1.598(2) .
P3 F12 1.598(2) 3_566
P3 F10 1.629(5) .
P3 F10 1.629(5) 3_566
P3 F11A 1.662(19) 3_566
P3 F11A 1.662(19) .
N13 C27 1.094(11) .
C27 C28 1.441(10) .
C28 H28A 0.9800 .
C28 H28B 0.9800 .
C28 H28C 0.9800 .
N13A C27A 1.107(12) .
C27A C28A 1.460(14) .
C28A H28D 0.9800 .
C28A H28E 0.9800 .
C28A H28F 0.9800 .

loop_
_geom_torsion_atom_site_label_1
_geom_torsion_atom_site_label_2
_geom_torsion_atom_site_label_3
_geom_torsion_atom_site_label_4
_geom_torsion
C2 N1 N2 C4 -0.2(2)
Ni1 N1 N2 C4 -175.86(15)
C2 N1 N2 Ni2 176.90(15)
Ni1 N1 N2 Ni2 1.3(3)
C11 Ni2 N7 C15 39.77(19)
N2 Ni2 N7 C15 -134.97(19)
C11 Ni2 N7 N8 -144.02(18)
N2 Ni2 N7 N8 41.24(18)
C15 N7 N8 C17 -0.3(2)
Ni2 N7 N8 C17 -177.07(15)
C15 N7 N8 Ni1 176.06(15)
Ni2 N7 N8 Ni1 -0.7(3)
C24 N12 C1 C2 50.5(3)
C26 N12 C1 C2 -132.6(2)
N2 N1 C2 C3 -0.2(3)
Ni1 N1 C2 C3 175.54(15)
N2 N1 C2 C1 179.95(19)
Ni1 N1 C2 C1 -4.3(3)
N12 C1 C2 N1 -44.1(3)
N12 C1 C2 C3 136.1(3)
N1 C2 C3 C4 0.5(3)
C1 C2 C3 C4 -179.6(2)
N1 N2 C4 C3 0.6(3)
Ni2 N2 C4 C3 -176.63(15)
N1 N2 C4 C5 -178.59(19)
Ni2 N2 C4 C5 4.2(3)
C2 C3 C4 N2 -0.7(3)
C2 C3 C4 C5 178.4(2)
C6 N3 C5 C4 -46.0(3)
C7 N3 C5 C4 128.3(2)
N2 C4 C5 N3 44.6(3)
C3 C4 C5 N3 -134.4(2)
C8 N4 C6 N3 0.4(2)
C9 N4 C6 N3 -172.7(2)
C8 N4 C6 Ni2 177.90(17)
C9 N4 C6 Ni2 4.8(3)
C7 N3 C6 N4 -0.4(2)
C5 N3 C6 N4 174.65(19)
C7 N3 C6 Ni2 -178.10(16)
C5 N3 C6 Ni2 -3.0(3)
C11 Ni2 C6 N4 48.1(2)
N2 Ni2 C6 N4 -137.1(2)
C11 Ni2 C6 N3 -134.82(19)
N2 Ni2 C6 N3 39.94(19)
C6 N3 C7 C8 0.2(3)
C5 N3 C7 C8 -174.5(2)
N3 C7 C8 N4 0.0(3)
C6 N4 C8 C7 -0.3(3)
C9 N4 C8 C7 172.4(2)
C6 N4 C9 C10 -81.4(3)
C8 N4 C9 C10 106.7(3)
C11 N5 C10 C9 -15.5(4)
C12 N5 C10 C9 174.0(2)
N4 C9 C10 N5 68.7(3)
C12 N5 C11 N6 0.5(2)
C10 N5 C11 N6 -170.4(2)
C12 N5 C11 Ni2 -177.99(19)
C10 N5 C11 Ni2 11.1(4)
C13 N6 C11 N5 -0.5(2)
C14 N6 C11 N5 177.02(19)
C13 N6 C11 Ni2 178.28(16)
C14 N6 C11 Ni2 -4.2(3)
C11 N5 C12 C13 -0.4(3)
C10 N5 C12 C13 171.9(2)
N5 C12 C13 N6 0.0(3)
C11 N6 C13 C12 0.3(3)
C14 N6 C13 C12 -177.2(2)
C11 N6 C14 C15 50.6(3)
C13 N6 C14 C15 -132.1(2)
N8 N7 C15 C16 -0.1(2)
Ni2 N7 C15 C16 176.66(15)
N8 N7 C15 C14 178.60(19)
Ni2 N7 C15 C14 -4.6(3)
N6 C14 C15 N7 -44.9(3)
N6 C14 C15 C16 133.5(2)
N7 C15 C16 C17 0.5(2)
C14 C15 C16 C17 -178.0(2)
N7 N8 C17 C16 0.7(3)
Ni1 N8 C17 C16 -175.81(15)
N7 N8 C17 C18 -177.39(19)
Ni1 N8 C17 C18 6.1(3)
C15 C16 C17 N8 -0.7(3)
C15 C16 C17 C18 177.0(2)
C19 N9 C18 C17 -49.5(3)
C20 N9 C18 C17 123.0(2)
N8 C17 C18 N9 45.4(3)
C16 C17 C18 N9 -132.2(2)
C20 N9 C19 N10 -0.1(3)
C18 N9 C19 N10 173.5(2)
C20 N9 C19 Ni1 -173.53(17)
C18 N9 C19 Ni1 0.1(3)
C21 N10 C19 N9 0.3(3)
C22 N10 C19 N9 -178.5(2)
C21 N10 C19 Ni1 173.26(19)
C22 N10 C19 Ni1 -5.6(3)
N8 Ni1 C19 N9 39.2(2)
C24 Ni1 C19 N9 -134.8(2)
N8 Ni1 C19 N10 -132.5(2)
C24 Ni1 C19 N10 53.5(2)
C19 N9 C20 C21 -0.1(3)
C18 N9 C20 C21 -173.2(2)
N9 C20 C21 N10 0.3(3)
C19 N10 C21 C20 -0.4(3)
C22 N10 C21 C20 178.3(2)
C19 N10 C22 C23 -76.8(3)
C21 N10 C22 C23 104.6(3)
C24 N11 C23 C22 -20.9(4)
C25 N11 C23 C22 166.4(2)
N10 C22 C23 N11 74.1(3)
C26 N12 C24 N11 -0.5(3)
C1 N12 C24 N11 176.8(2)
C26 N12 C24 Ni1 177.45(16)
C1 N12 C24 Ni1 -5.3(3)
C25 N11 C24 N12 0.5(3)
C23 N11 C24 N12 -172.6(2)
C25 N11 C24 Ni1 -177.0(2)
C23 N11 C24 Ni1 9.9(4)
C24 N11 C25 C26 -0.3(3)
C23 N11 C25 C26 173.8(2)
N11 C25 C26 N12 -0.1(3)
C24 N12 C26 C25 0.4(3)
C1 N12 C26 C25 -176.9(2)
